data_2222463
loop_
_publ_author_name
'Hosking, Stephanie'
'Lough, Alan J.'
'Fekl, Ulrich'

_publ_section_title
;
 Tetraphenylarsonium
 <i>cis</i>-bis[1,2-bis(trifluoromethyl)ethene-1,2-dithiolato]platinate(II)
;
_journal_coeditor_code SU2119
_journal_issue 7
_journal_name_full 'Acta Crystallographica Section E'
_journal_page_first m759
_journal_page_last m760
_journal_paper_doi 10.1107/S1600536809021527
_journal_volume 65
_journal_year 2009
_chemical_formula_iupac '(C24 H20 As) [Pt (C4 F6 S2)2]'
_chemical_formula_moiety 'C24 H20 As +, C8 F12 Pt S4 -'
_chemical_formula_sum 'C32 H20 As F12 Pt S4'
_chemical_formula_weight 1030.76
_chemical_name_systematic
;
Tetraphenylarsonium
<i>cis</i>-bis[1,2-bis(trifluoromethyl)ethene-1,2-dithiolato]platinate(II)
;
_space_group_IT_number 15
_symmetry_cell_setting monoclinic
_symmetry_space_group_name_Hall '-C 2yc'
_symmetry_space_group_name_H-M 'C 1 2/c 1'
_atom_sites_solution_hydrogens geom
_atom_sites_solution_primary direct
_atom_sites_solution_secondary difmap
_cell_angle_alpha 90.00
_cell_angle_beta 117.779(2)
_cell_angle_gamma 90.00
_cell_formula_units_Z 4
_cell_length_a 24.9649(10)
_cell_length_b 7.3189(3)
_cell_length_c 23.6773(6)
_cell_measurement_reflns_used 13097
_cell_measurement_temperature 150.0(10)
_cell_measurement_theta_max 27.5
_cell_measurement_theta_min 2.9
_cell_volume 3827.6(2)
_computing_cell_refinement 'DENZO--SMN (Otwinowski & Minor, 1997)'
_computing_data_collection 'COLLECT (Nonius, 2002)'
_computing_data_reduction 'DENZO--SMN (Otwinowski & Minor, 1997)'
_computing_molecular_graphics 'ORTEP-3 (Farrugia, 1997)'
_computing_publication_material 'SHELXTL (Sheldrick, 2008)'
_computing_structure_refinement 'SHELXL97 (Sheldrick, 2008)'
_computing_structure_solution 'SHELXS97 (Sheldrick, 2008)'
_diffrn_ambient_temperature 150.0(10)
_diffrn_detector_area_resol_mean 9
_diffrn_measured_fraction_theta_full 0.993
_diffrn_measured_fraction_theta_max 0.974
_diffrn_measurement_device_type 'Nonius KappaCCD'
_diffrn_measurement_method '\f scans and \w scans with \k offsets'
_diffrn_radiation_monochromator graphite
_diffrn_radiation_source 'fine-focus sealed tube'
_diffrn_radiation_type MoK\a
_diffrn_radiation_wavelength 0.71073
_diffrn_reflns_av_R_equivalents 0.0506
_diffrn_reflns_av_sigmaI/netI 0.0512
_diffrn_reflns_limit_h_max 25
_diffrn_reflns_limit_h_min -32
_diffrn_reflns_limit_k_max 9
_diffrn_reflns_limit_k_min -8
_diffrn_reflns_limit_l_max 30
_diffrn_reflns_limit_l_min -25
_diffrn_reflns_number 13097
_diffrn_reflns_theta_full 27.48
_diffrn_reflns_theta_max 27.48
_diffrn_reflns_theta_min 2.93
_diffrn_standards_decay_% 0
_diffrn_standards_number 0
_exptl_absorpt_coefficient_mu 4.822
_exptl_absorpt_correction_T_max 0.471
_exptl_absorpt_correction_T_min 0.341
_exptl_absorpt_correction_type multi-scan
_exptl_absorpt_process_details '(SORTAV; Blessing, 1995)'
_exptl_crystal_colour orange
_exptl_crystal_density_diffrn 1.789
_exptl_crystal_density_method 'not measured'
_exptl_crystal_description block
_exptl_crystal_F_000 1980
_exptl_crystal_size_max 0.24
_exptl_crystal_size_mid 0.21
_exptl_crystal_size_min 0.16
_refine_diff_density_max 4.180
_refine_diff_density_min -2.834
_refine_ls_extinction_method none
_refine_ls_goodness_of_fit_ref 1.092
_refine_ls_hydrogen_treatment constr
_refine_ls_matrix_type full
_refine_ls_number_parameters 230
_refine_ls_number_reflns 4282
_refine_ls_number_restraints 60
_refine_ls_restrained_S_all 1.150
_refine_ls_R_factor_all 0.0721
_refine_ls_R_factor_gt 0.0540
_refine_ls_shift/su_max 0.000
_refine_ls_shift/su_mean 0.000
_refine_ls_structure_factor_coef Fsqd
_refine_ls_weighting_details 'calc w=1/[\s^2^(Fo^2^)+(0.0976P)^2^+3.8529P] where P=(Fo^2^+2Fc^2^)/3'
_refine_ls_weighting_scheme calc
_refine_ls_wR_factor_gt 0.1440
_refine_ls_wR_factor_ref 0.1562
_reflns_number_gt 3269
_reflns_number_total 4282
_reflns_threshold_expression I>2\s(I)
_cod_data_source_file su2119.cif
_cod_data_source_block I
_cod_depositor_comments
;
The following automatic conversions were performed:
'_symmetry_cell_setting' value 'Monoclinic' changed to 'monoclinic'
according to '/home/saulius/struct/CIF-dictionaries/cif_core.dic'
dictionary named 'cif_core.dic' version 2.4.1 from 2010-06-29.

Automatic conversion script
Id: cif_fix_enum 1527 2010-12-29 10:47:43Z saulius 

The following automatic conversions were performed:

'_symmetry_cell_setting' value 'Monoclinic' changed to 'monoclinic'
according to /home/saulius/struct/CIF-dictionaries/cif_core.dic
dictionary named 'cif_core.dic' version 2.4.1 from 2010-06-29.

Automatic conversion script
Id: cif_fix_values 1715 2011-07-08 13:25:40Z adriana 
;
_cod_original_sg_symbol_H-M 'C 2/c'
_cod_database_code 2222463
_cod_database_fobs_code 2222463

loop_
_symmetry_equiv_pos_as_xyz
'x, y, z'
'-x, y, -z+1/2'
'x+1/2, y+1/2, z'
'-x+1/2, y+1/2, -z+1/2'
'-x, -y, -z'
'x, -y, z-1/2'
'-x+1/2, -y+1/2, -z'
'x+1/2, -y+1/2, z-1/2'

loop_
_atom_site_type_symbol
_atom_site_label
_atom_site_fract_x
_atom_site_fract_y
_atom_site_fract_z
_atom_site_U_iso_or_equiv
_atom_site_adp_type
_atom_site_calc_flag
_atom_site_refinement_flags
_atom_site_occupancy
_atom_site_disorder_assembly
_atom_site_disorder_group
Pt Pt1 0.2500 0.2500 0.5000 0.02912(17) Uani d S 1 . .
S S1 0.22659(8) 0.5216(3) 0.44973(9) 0.0371(4) Uani d . 1 . .
S S2 0.30913(9) 0.1915(3) 0.45362(10) 0.0408(5) Uani d . 1 . .
F F1 0.2074(3) 0.7827(10) 0.3529(5) 0.061(2) Uani d PD 0.676(15) A 1
F F2 0.3033(3) 0.8005(11) 0.3897(5) 0.061(2) Uani d PD 0.676(15) A 1
F F3 0.2523(3) 0.6463(10) 0.3070(3) 0.061(2) Uani d PD 0.676(15) A 1
F F1A 0.2129(6) 0.680(3) 0.3037(4) 0.078(7) Uiso d PD 0.324(15) A 2
F F2A 0.2298(8) 0.795(2) 0.3910(9) 0.071(6) Uiso d PD 0.324(15) A 2
F F3A 0.2988(6) 0.796(2) 0.3648(8) 0.061(6) Uiso d PD 0.324(15) A 2
F F4 0.3847(4) 0.2453(10) 0.3995(4) 0.062(2) Uani d PD 0.638(16) B 1
F F5 0.3645(4) 0.5234(10) 0.3690(4) 0.062(2) Uani d PD 0.638(16) B 1
F F6 0.3084(3) 0.3029(13) 0.3109(3) 0.062(2) Uani d PD 0.638(16) B 1
F F6A 0.2985(6) 0.440(3) 0.3141(6) 0.092(7) Uiso d PD 0.362(16) B 2
F F4A 0.3588(9) 0.212(2) 0.3578(12) 0.137(12) Uiso d PD 0.362(16) B 2
F F5A 0.3837(5) 0.4871(18) 0.3956(7) 0.068(6) Uiso d PD 0.362(16) B 2
C C1 0.2649(3) 0.5226(11) 0.4045(3) 0.0394(17) Uani d . 1 A .
C C2 0.3007(4) 0.3803(12) 0.4073(4) 0.0438(19) Uani d . 1 A .
C C3 0.2566(3) 0.6806(13) 0.3656(3) 0.059(2) Uani d D 1 . .
C C4 0.3370(3) 0.3656(8) 0.3723(3) 0.059(2) Uani d D 1 . .
As As1 0.0000 0.61646(13) 0.2500 0.0248(2) Uani d S 1 . .
C C11 0.0654(3) 0.4612(9) 0.2596(3) 0.0261(13) Uani d . 1 . .
C C12 0.0908(3) 0.4759(10) 0.2191(3) 0.0367(16) Uani d . 1 . .
H H12A 0.0767 0.5658 0.1864 0.044 Uiso calc R 1 . .
C C13 0.1372(3) 0.3578(12) 0.2266(4) 0.0415(19) Uani d . 1 . .
H H13A 0.1550 0.3674 0.1989 0.050 Uiso calc R 1 . .
C C14 0.1573(4) 0.2281(10) 0.2733(5) 0.041(2) Uani d . 1 . .
H H14A 0.1892 0.1483 0.2781 0.049 Uiso calc R 1 . .
C C15 0.1313(4) 0.2115(11) 0.3144(4) 0.0393(19) Uani d . 1 . .
H H15A 0.1455 0.1211 0.3469 0.047 Uiso calc R 1 . .
C C16 0.0849(3) 0.3278(11) 0.3071(3) 0.0348(16) Uani d . 1 . .
H H16A 0.0665 0.3170 0.3341 0.042 Uiso calc R 1 . .
C C21 -0.0245(3) 0.7717(8) 0.1779(3) 0.0254(14) Uani d . 1 . .
C C22 0.0166(3) 0.9043(10) 0.1792(3) 0.0302(15) Uani d . 1 . .
H H22A 0.0563 0.9104 0.2141 0.036 Uiso calc R 1 . .
C C23 -0.0014(3) 1.0262(10) 0.1288(3) 0.0354(16) Uani d . 1 . .
H H23A 0.0260 1.1159 0.1286 0.042 Uiso calc R 1 . .
C C24 -0.0600(4) 1.0162(11) 0.0784(4) 0.0425(18) Uani d . 1 . .
H H24A -0.0722 1.0999 0.0439 0.051 Uiso calc R 1 . .
C C25 -0.1002(3) 0.8881(12) 0.0776(3) 0.0426(19) Uani d . 1 . .
H H25A -0.1401 0.8838 0.0430 0.051 Uiso calc R 1 . .
C C26 -0.0826(3) 0.7638(9) 0.1277(4) 0.0333(17) Uani d . 1 . .
H H26A -0.1103 0.6744 0.1274 0.040 Uiso calc R 1 . .

loop_
_atom_site_aniso_label
_atom_site_aniso_U_11
_atom_site_aniso_U_22
_atom_site_aniso_U_33
_atom_site_aniso_U_12
_atom_site_aniso_U_13
_atom_site_aniso_U_23
Pt1 0.0227(2) 0.0289(2) 0.0304(2) 0.00284(14) 0.00796(18) -0.00095(14)
S1 0.0276(9) 0.0297(10) 0.0446(10) 0.0037(7) 0.0090(8) 0.0038(8)
S2 0.0384(11) 0.0366(10) 0.0520(12) 0.0004(9) 0.0248(9) -0.0049(9)
F1 0.053(3) 0.061(3) 0.075(4) 0.007(2) 0.035(3) 0.029(3)
F2 0.053(3) 0.061(3) 0.075(4) 0.007(2) 0.035(3) 0.029(3)
F3 0.053(3) 0.061(3) 0.075(4) 0.007(2) 0.035(3) 0.029(3)
F4 0.056(4) 0.080(5) 0.066(4) 0.015(3) 0.042(3) 0.001(3)
F5 0.056(4) 0.080(5) 0.066(4) 0.015(3) 0.042(3) 0.001(3)
F6 0.056(4) 0.080(5) 0.066(4) 0.015(3) 0.042(3) 0.001(3)
C1 0.034(4) 0.036(4) 0.037(4) -0.014(3) 0.007(3) -0.001(3)
C2 0.047(4) 0.040(5) 0.045(4) -0.019(4) 0.021(4) -0.014(4)
C3 0.056(6) 0.062(6) 0.056(6) -0.021(5) 0.023(5) 0.001(5)
C4 0.073(7) 0.055(6) 0.056(5) -0.009(5) 0.036(5) -0.009(4)
As1 0.0215(5) 0.0261(5) 0.0256(5) 0.000 0.0099(4) 0.000
C11 0.020(3) 0.026(3) 0.031(3) -0.001(3) 0.010(3) -0.010(3)
C12 0.042(4) 0.036(4) 0.036(4) 0.009(3) 0.021(3) 0.003(3)
C13 0.035(4) 0.055(6) 0.042(4) 0.008(4) 0.025(3) 0.002(4)
C14 0.028(4) 0.032(5) 0.061(6) 0.006(3) 0.018(4) -0.010(3)
C15 0.028(4) 0.038(4) 0.037(4) 0.002(3) 0.002(3) 0.002(3)
C16 0.031(4) 0.034(4) 0.041(4) 0.004(3) 0.018(3) 0.005(3)
C21 0.020(3) 0.028(4) 0.027(3) 0.000(2) 0.010(3) -0.002(2)
C22 0.026(3) 0.033(4) 0.027(3) -0.004(3) 0.009(3) 0.002(3)
C23 0.035(4) 0.030(4) 0.040(4) -0.001(3) 0.016(3) 0.011(3)
C24 0.054(5) 0.039(5) 0.037(4) 0.007(4) 0.023(4) 0.009(3)
C25 0.031(4) 0.054(5) 0.031(4) 0.008(4) 0.004(3) 0.009(4)
C26 0.019(3) 0.043(5) 0.034(4) 0.003(3) 0.009(3) 0.005(3)

loop_
_atom_type_symbol
_atom_type_description
_atom_type_scat_dispersion_real
_atom_type_scat_dispersion_imag
_atom_type_scat_source
C C 0.0033 0.0016 'International Tables Vol C Tables 4.2.6.8 and 6.1.1.4'
H H 0.0000 0.0000 'International Tables Vol C Tables 4.2.6.8 and 6.1.1.4'
As As 0.0499 2.0058 'International Tables Vol C Tables 4.2.6.8 and 6.1.1.4'
F F 0.0171 0.0103 'International Tables Vol C Tables 4.2.6.8 and 6.1.1.4'
Pt Pt -1.7033 8.3905 'International Tables Vol C Tables 4.2.6.8 and 6.1.1.4'
S S 0.1246 0.1234 'International Tables Vol C Tables 4.2.6.8 and 6.1.1.4'

loop_
_geom_angle_atom_site_label_1
_geom_angle_atom_site_label_2
_geom_angle_atom_site_label_3
_geom_angle_site_symmetry_1
_geom_angle_site_symmetry_3
_geom_angle
_geom_angle_publ_flag
S1 Pt1 S1 7_556 . 180.00(10) ?
S1 Pt1 S2 7_556 7_556 88.73(8) ?
S1 Pt1 S2 . 7_556 91.27(8) ?
S1 Pt1 S2 7_556 . 91.27(8) ?
S1 Pt1 S2 . . 88.73(8) ?
S2 Pt1 S2 7_556 . 180.0000(10) ?
C1 S1 Pt1 . . 104.3(3) ?
C2 S2 Pt1 . . 104.2(3) ?
C2 C1 C3 . . 123.2(7) ?
C2 C1 S1 . . 120.5(6) ?
C3 C1 S1 . . 116.3(6) ?
C1 C2 C4 . . 126.0(7) ?
C1 C2 S2 . . 122.1(6) ?
C4 C2 S2 . . 111.9(6) ?
F1 C3 F2 . . 104.5(7) ?
F3A C3 F1A . . 102.9(8) ?
F1 C3 F3 . . 104.1(7) ?
F2 C3 F3 . . 101.0(6) ?
F3A C3 F2A . . 99.4(7) ?
F1A C3 F2A . . 99.5(7) ?
F1 C3 C1 . . 115.9(7) ?
F2 C3 C1 . . 114.5(7) ?
F1A C3 C1 . . 119.6(10) ?
F3 C3 C1 . . 115.2(7) ?
F2A C3 C1 . . 99.6(11) ?
F4A C4 F5A . . 105.9(8) ?
F5 C4 F6 . . 104.5(6) ?
F4A C4 F6A . . 104.3(8) ?
F5A C4 F6A . . 102.4(7) ?
F5 C4 F4 . . 102.7(6) ?
F6 C4 F4 . . 101.1(6) ?
F4A C4 C2 . . 128.2(13) ?
F5A C4 C2 . . 110.8(9) ?
F5 C4 C2 . . 115.0(6) ?
F6 C4 C2 . . 117.8(7) ?
F6A C4 C2 . . 102.1(10) ?
F4 C4 C2 . . 113.8(7) ?
C21 As1 C21 2 . 106.5(4) ?
C21 As1 C11 2 2 111.2(3) ?
C21 As1 C11 . 2 110.4(3) ?
C21 As1 C11 2 . 110.4(3) ?
C21 As1 C11 . . 111.2(3) ?
C11 As1 C11 2 . 107.1(4) ?
C12 C11 C16 . . 120.9(6) ?
C12 C11 As1 . . 121.0(5) ?
C16 C11 As1 . . 118.0(5) ?
C11 C12 C13 . . 119.4(7) ?
C11 C12 H12A . . 120.3 ?
C13 C12 H12A . . 120.3 ?
C14 C13 C12 . . 120.3(7) ?
C14 C13 H13A . . 119.8 ?
C12 C13 H13A . . 119.8 ?
C13 C14 C15 . . 120.6(7) ?
C13 C14 H14A . . 119.7 ?
C15 C14 H14A . . 119.7 ?
C16 C15 C14 . . 119.4(8) ?
C16 C15 H15A . . 120.3 ?
C14 C15 H15A . . 120.3 ?
C15 C16 C11 . . 119.3(7) ?
C15 C16 H16A . . 120.3 ?
C11 C16 H16A . . 120.3 ?
C26 C21 C22 . . 120.8(6) ?
C26 C21 As1 . . 121.1(5) ?
C22 C21 As1 . . 117.9(5) ?
C23 C22 C21 . . 119.1(6) ?
C23 C22 H22A . . 120.5 ?
C21 C22 H22A . . 120.5 ?
C22 C23 C24 . . 119.5(7) ?
C22 C23 H23A . . 120.2 ?
C24 C23 H23A . . 120.2 ?
C25 C24 C23 . . 121.3(7) ?
C25 C24 H24A . . 119.4 ?
C23 C24 H24A . . 119.4 ?
C24 C25 C26 . . 119.8(7) ?
C24 C25 H25A . . 120.1 ?
C26 C25 H25A . . 120.1 ?
C21 C26 C25 . . 119.5(7) ?
C21 C26 H26A . . 120.2 ?
C25 C26 H26A . . 120.2 ?

loop_
_geom_bond_atom_site_label_1
_geom_bond_atom_site_label_2
_geom_bond_site_symmetry_2
_geom_bond_distance
_geom_bond_publ_flag
Pt1 S1 7_556 2.2496(18) ?
Pt1 S1 . 2.2496(19) ?
Pt1 S2 7_556 2.254(2) ?
Pt1 S2 . 2.254(2) ?
S1 C1 . 1.737(8) ?
S2 C2 . 1.715(9) ?
F1 C3 . 1.346(7) ?
F2 C3 . 1.355(6) ?
F3 C3 . 1.365(6) ?
F1A C3 . 1.360(7) ?
F2A C3 . 1.372(7) ?
F3A C3 . 1.359(7) ?
F4 C4 . 1.376(6) ?
F5 C4 . 1.365(6) ?
F6 C4 . 1.366(6) ?
F6A C4 . 1.371(6) ?
F4A C4 . 1.360(6) ?
F5A C4 . 1.362(6) ?
C1 C2 . 1.353(12) ?
C1 C3 . 1.432(13) ?
C2 C4 . 1.489(12) ?
As1 C21 2 1.899(7) ?
As1 C21 . 1.899(7) ?
As1 C11 2 1.913(6) ?
As1 C11 . 1.913(6) ?
C11 C12 . 1.378(9) ?
C11 C16 . 1.394(10) ?
C12 C13 . 1.390(10) ?
C12 H12A . 0.9500 ?
C13 C14 . 1.364(12) ?
C13 H13A . 0.9500 ?
C14 C15 . 1.402(13) ?
C14 H14A . 0.9500 ?
C15 C16 . 1.382(11) ?
C15 H15A . 0.9500 ?
C16 H16A . 0.9500 ?
C21 C26 . 1.382(10) ?
C21 C22 . 1.403(9) ?
C22 C23 . 1.386(10) ?
C22 H22A . 0.9500 ?
C23 C24 . 1.394(11) ?
C23 H23A . 0.9500 ?
C24 C25 . 1.368(11) ?
C24 H24A . 0.9500 ?
C25 C26 . 1.394(11) ?
C25 H25A . 0.9500 ?
C26 H26A . 0.9500 ?
